data_8106936
loop_
_publ_author_name
'Li, Xiaokang'
'Jiang, Yangqing'
'Xu, Guohai'

_publ_section_title
;
 Crystal structure of
 tetrachlorido(1E,1&#x2032;E)-N,N&#x2032;-((1,4-phenylenebis(propane-2,2-diyl))bis(4,1-phenylene))bis(1-(pyridin-2-yl-\kN)methanimine-\kN)dizinc(II),
 C36H34N4Zn2Cl4
;
_journal_issue 2
_journal_name_full 'Zeitschrift f\"ur Kristallographie - New Crystal Structures'
_journal_page_first 549
_journal_page_last 550
_journal_paper_doi 10.1515/ncrs-2015-0183
_journal_volume 231
_journal_year 2016
_chemical_formula_moiety 'C36 H34 Cl4 N4 Zn2'
_chemical_formula_sum 'C36 H34 Cl4 N4 Zn2'
_chemical_formula_weight 795.21
_space_group_IT_number 14
_space_group_name_Hall '-P 2yn'
_space_group_name_H-M_alt 'P 1 21/n 1'
_symmetry_cell_setting monoclinic
_symmetry_space_group_name_Hall '-P 2yn'
_symmetry_space_group_name_H-M 'P 1 21/n 1'
_atom_sites_solution_hydrogens geom
_atom_sites_solution_primary direct
_atom_sites_solution_secondary difmap
_cell_angle_alpha 90.00
_cell_angle_beta 99.862(30)
_cell_angle_gamma 90.00
_cell_formula_units_Z 2
_cell_length_a 7.4932(15)
_cell_length_b 18.4540(37)
_cell_length_c 12.9670(26)
_cell_measurement_reflns_used 4179
_cell_measurement_temperature 293(2)
_cell_measurement_theta_max 27.5
_cell_measurement_theta_min 1.9
_cell_volume 1766.6(6)
_computing_cell_refinement 'SAINT (Bruker, 2005)'
_computing_data_collection 'SMART (Bruker, 2005)[3]'
_computing_data_reduction 'SAINT (Bruker, 2005)'
_computing_molecular_graphics 'SHELXTL-PLUS (Sheldrick, 2008)'
_computing_publication_material SHELXL
_computing_structure_refinement 'SHELXL-97 (Sheldrick, 1997)'
_computing_structure_solution 'SHELXS(Sheldrick, 2008)[4]'
_diffrn_ambient_temperature 293(2)
_diffrn_measured_fraction_theta_full 1.000
_diffrn_measured_fraction_theta_max 1.000
_diffrn_measurement_device_type 'Bruker SMART APEX CCD'
_diffrn_measurement_method '\w scan'
_diffrn_radiation_monochromator graphite
_diffrn_radiation_source 'fine-focus sealed tube'
_diffrn_radiation_type MoK\a
_diffrn_radiation_wavelength 0.71073
_diffrn_reflns_av_R_equivalents 0.0000
_diffrn_reflns_av_sigmaI/netI 0.0339
_diffrn_reflns_limit_h_max 9
_diffrn_reflns_limit_h_min 0
_diffrn_reflns_limit_k_max 23
_diffrn_reflns_limit_k_min 0
_diffrn_reflns_limit_l_max 16
_diffrn_reflns_limit_l_min -16
_diffrn_reflns_number 4042
_diffrn_reflns_theta_full 27.48
_diffrn_reflns_theta_max 27.48
_diffrn_reflns_theta_min 1.94
_exptl_absorpt_coefficient_mu 1.692
_exptl_absorpt_correction_T_max 0.4911
_exptl_absorpt_correction_T_min 0.3714
_exptl_absorpt_correction_type multi-scan
_exptl_absorpt_process_details SADABS
_exptl_crystal_colour colourless
_exptl_crystal_density_diffrn 1.495
_exptl_crystal_density_method 'not measured'
_exptl_crystal_description block
_exptl_crystal_F_000 812
_exptl_crystal_size_max 0.53
_exptl_crystal_size_mid 0.50
_exptl_crystal_size_min 0.49
_refine_diff_density_max 0.675
_refine_diff_density_min -0.502
_refine_diff_density_rms 0.060
_refine_ls_extinction_method none
_refine_ls_goodness_of_fit_ref 1.067
_refine_ls_hydrogen_treatment constr
_refine_ls_matrix_type full
_refine_ls_number_parameters 208
_refine_ls_number_reflns 4042
_refine_ls_number_restraints 0
_refine_ls_restrained_S_all 1.067
_refine_ls_R_factor_all 0.0559
_refine_ls_R_factor_gt 0.0400
_refine_ls_shift/su_max 0.000
_refine_ls_shift/su_mean 0.000
_refine_ls_structure_factor_coef Fsqd
_refine_ls_weighting_details 'calc w=1/[\s^2^(Fo^2^)+(0.0667P)^2^+0.1413P] where P=(Fo^2^+2Fc^2^)/3'
_refine_ls_weighting_scheme calc
_refine_ls_wR_factor_gt 0.1115
_refine_ls_wR_factor_ref 0.1184
_reflns_number_gt 3058
_reflns_number_total 4042
_reflns_threshold_expression >2sigma(I)
_cod_data_source_file suppl_ncrs-2015-0183_suppl.cif
_cod_data_source_block sad88
_cod_original_cell_volume 1766.57(59)
_cod_original_sg_symbol_H-M 'P 21/n'
_cod_database_code 8106936

loop_
_symmetry_equiv_pos_as_xyz
'x, y, z'
'-x+1/2, y+1/2, -z+1/2'
'-x, -y, -z'
'x-1/2, -y-1/2, z-1/2'

loop_
_atom_site_label
_atom_site_type_symbol
_atom_site_fract_x
_atom_site_fract_y
_atom_site_fract_z
_atom_site_U_iso_or_equiv
_atom_site_adp_type
_atom_site_occupancy
_atom_site_symmetry_multiplicity
_atom_site_calc_flag
_atom_site_refinement_flags
_atom_site_disorder_assembly
_atom_site_disorder_group
C1 C 1.1478(4) 0.11036(17) 0.4951(2) 0.0630(8) Uani 1 1 d . . .
H1 H 1.1580 0.0667 0.5314 0.076 Uiso 1 1 calc R . .
C2 C 1.2618(5) 0.1232(2) 0.4242(3) 0.0694(8) Uani 1 1 d . . .
H2 H 1.3478 0.0889 0.4136 0.083 Uiso 1 1 calc R . .
C3 C 1.2469(5) 0.1858(2) 0.3707(3) 0.0705(9) Uani 1 1 d . . .
H3 H 1.3227 0.1952 0.3225 0.085 Uiso 1 1 calc R . .
C4 C 1.1173(4) 0.23680(17) 0.3876(2) 0.0608(7) Uani 1 1 d . . .
H4 H 1.1051 0.2805 0.3514 0.073 Uiso 1 1 calc R . .
C5 C 1.0086(4) 0.22019(15) 0.45935(19) 0.0493(6) Uani 1 1 d . . .
C6 C 0.8681(4) 0.26940(14) 0.4825(2) 0.0506(6) Uani 1 1 d . . .
H6 H 0.8478 0.3132 0.4469 0.061 Uiso 1 1 calc R . .
C7 C 0.6386(3) 0.29871(13) 0.5806(2) 0.0445(5) Uani 1 1 d . . .
C8 C 0.6503(4) 0.37359(15) 0.5737(2) 0.0536(6) Uani 1 1 d . . .
H8 H 0.7436 0.3950 0.5456 0.064 Uiso 1 1 calc R . .
C9 C 0.5215(4) 0.41561(14) 0.6092(2) 0.0538(6) Uani 1 1 d . . .
H9 H 0.5323 0.4658 0.6072 0.065 Uiso 1 1 calc R . .
C10 C 0.3761(3) 0.38586(13) 0.64801(19) 0.0442(5) Uani 1 1 d . . .
C11 C 0.3660(3) 0.31091(14) 0.6510(2) 0.0488(6) Uani 1 1 d . . .
H11 H 0.2690 0.2891 0.6750 0.059 Uiso 1 1 calc R . .
C12 C 0.4974(4) 0.26817(13) 0.6192(2) 0.0500(6) Uani 1 1 d . . .
H12 H 0.4899 0.2180 0.6240 0.060 Uiso 1 1 calc R . .
C13 C 0.2336(3) 0.43518(14) 0.6827(2) 0.0467(5) Uani 1 1 d . . .
C14 C 0.3272(5) 0.49393(18) 0.7555(3) 0.0727(9) Uani 1 1 d . . .
H14A H 0.3993 0.4717 0.8155 0.109 Uiso 1 1 calc R . .
H14B H 0.2376 0.5246 0.7777 0.109 Uiso 1 1 calc R . .
H14C H 0.4036 0.5224 0.7189 0.109 Uiso 1 1 calc R . .
C15 C 0.1072(4) 0.39254(18) 0.7422(2) 0.0690(9) Uani 1 1 d . . .
H15A H 0.1771 0.3705 0.8031 0.103 Uiso 1 1 calc R . .
H15B H 0.0457 0.3556 0.6975 0.103 Uiso 1 1 calc R . .
H15C H 0.0197 0.4249 0.7633 0.103 Uiso 1 1 calc R . .
C16 C 0.1162(3) 0.46928(12) 0.58641(19) 0.0402(5) Uani 1 1 d . . .
C17 C 0.1175(3) 0.44563(13) 0.4855(2) 0.0455(5) Uani 1 1 d . . .
H17 H 0.1968 0.4089 0.4742 0.055 Uiso 1 1 calc R . .
C18 C -0.0034(3) 0.52462(13) 0.5994(2) 0.0462(5) Uani 1 1 d . . .
H18 H -0.0070 0.5421 0.6663 0.055 Uiso 1 1 calc R . .
N1 N 1.0252(3) 0.15743(12) 0.51369(18) 0.0524(5) Uani 1 1 d . . .
N2 N 0.7729(3) 0.25213(11) 0.55180(17) 0.0478(5) Uani 1 1 d . . .
Cl1 Cl 0.66006(14) 0.06869(5) 0.61564(11) 0.1032(4) Uani 1 1 d . . .
Cl2 Cl 1.02458(16) 0.18354(6) 0.77780(7) 0.0903(3) Uani 1 1 d . . .
Zn1 Zn 0.85997(4) 0.155028(16) 0.62656(2) 0.05127(13) Uani 1 1 d . . .

loop_
_atom_site_aniso_label
_atom_site_aniso_U_11
_atom_site_aniso_U_22
_atom_site_aniso_U_33
_atom_site_aniso_U_23
_atom_site_aniso_U_13
_atom_site_aniso_U_12
C1 0.075(2) 0.0582(16) 0.0582(16) 0.0028(13) 0.0174(15) 0.0225(15)
C2 0.071(2) 0.074(2) 0.0668(19) -0.0045(16) 0.0231(16) 0.0201(16)
C3 0.073(2) 0.083(2) 0.0617(18) -0.0046(16) 0.0297(16) 0.0063(18)
C4 0.0701(19) 0.0603(17) 0.0544(16) 0.0028(13) 0.0175(14) 0.0033(14)
C5 0.0535(14) 0.0515(13) 0.0418(12) -0.0022(10) 0.0055(11) 0.0049(12)
C6 0.0536(14) 0.0481(13) 0.0490(13) 0.0044(11) 0.0058(12) 0.0094(12)
C7 0.0398(12) 0.0414(12) 0.0501(13) 0.0017(10) 0.0014(10) 0.0069(10)
C8 0.0410(13) 0.0452(13) 0.0755(18) 0.0080(13) 0.0126(13) 0.0028(11)
C9 0.0434(13) 0.0378(12) 0.0806(19) 0.0058(12) 0.0118(13) 0.0035(10)
C10 0.0369(12) 0.0426(12) 0.0504(13) 0.0024(10) -0.0001(10) 0.0061(9)
C11 0.0405(13) 0.0459(13) 0.0590(15) 0.0044(11) 0.0059(11) -0.0015(10)
C12 0.0495(14) 0.0372(11) 0.0620(15) 0.0053(11) 0.0055(12) 0.0014(10)
C13 0.0433(13) 0.0478(13) 0.0481(13) 0.0014(10) 0.0054(11) 0.0087(11)
C14 0.0652(18) 0.074(2) 0.0710(19) -0.0214(16) -0.0097(15) 0.0199(16)
C15 0.072(2) 0.0738(19) 0.0689(19) 0.0254(16) 0.0344(16) 0.0275(17)
C16 0.0338(11) 0.0369(11) 0.0505(13) 0.0011(9) 0.0087(10) 0.0013(9)
C17 0.0408(12) 0.0421(12) 0.0545(14) -0.0029(10) 0.0107(11) 0.0112(10)
C18 0.0459(13) 0.0464(12) 0.0473(13) -0.0031(10) 0.0109(11) 0.0095(11)
N1 0.0541(13) 0.0544(13) 0.0495(12) 0.0018(10) 0.0107(10) 0.0104(10)
N2 0.0437(11) 0.0446(10) 0.0542(12) 0.0019(9) 0.0061(9) 0.0073(9)
Cl1 0.0810(6) 0.0612(5) 0.1640(11) 0.0222(6) 0.0119(7) -0.0088(5)
Cl2 0.1196(8) 0.0787(6) 0.0638(5) -0.0091(4) -0.0097(5) 0.0226(6)
Zn1 0.0567(2) 0.04461(19) 0.0546(2) 0.00594(13) 0.01544(14) 0.01002(14)

loop_
_atom_type_symbol
_atom_type_description
_atom_type_scat_dispersion_real
_atom_type_scat_dispersion_imag
_atom_type_scat_source
C C 0.0033 0.0016 'International Tables Vol C Tables 4.2.6.8 and 6.1.1.4'
H H 0.0000 0.0000 'International Tables Vol C Tables 4.2.6.8 and 6.1.1.4'
N N 0.0061 0.0033 'International Tables Vol C Tables 4.2.6.8 and 6.1.1.4'
Cl Cl 0.1484 0.1585 'International Tables Vol C Tables 4.2.6.8 and 6.1.1.4'
Zn Zn 0.2839 1.4301 'International Tables Vol C Tables 4.2.6.8 and 6.1.1.4'

loop_
_geom_angle_atom_site_label_1
_geom_angle_atom_site_label_2
_geom_angle_atom_site_label_3
_geom_angle
_geom_angle_site_symmetry_1
_geom_angle_site_symmetry_3
N1 C1 C2 122.7(3) . .
N1 C1 H1 118.6 . .
C2 C1 H1 118.6 . .
C3 C2 C1 119.1(3) . .
C3 C2 H2 120.5 . .
C1 C2 H2 120.5 . .
C2 C3 C4 119.9(3) . .
C2 C3 H3 120.1 . .
C4 C3 H3 120.1 . .
C5 C4 C3 117.7(3) . .
C5 C4 H4 121.1 . .
C3 C4 H4 121.1 . .
N1 C5 C4 122.2(3) . .
N1 C5 C6 115.6(2) . .
C4 C5 C6 122.2(3) . .
N2 C6 C5 119.8(2) . .
N2 C6 H6 120.1 . .
C5 C6 H6 120.1 . .
C12 C7 C8 119.7(2) . .
C12 C7 N2 118.3(2) . .
C8 C7 N2 122.0(2) . .
C9 C8 C7 118.9(2) . .
C9 C8 H8 120.6 . .
C7 C8 H8 120.6 . .
C8 C9 C10 122.5(2) . .
C8 C9 H9 118.8 . .
C10 C9 H9 118.8 . .
C11 C10 C9 117.0(2) . .
C11 C10 C13 122.8(2) . .
C9 C10 C13 120.1(2) . .
C12 C11 C10 121.2(2) . .
C12 C11 H11 119.4 . .
C10 C11 H11 119.4 . .
C7 C12 C11 120.7(2) . .
C7 C12 H12 119.6 . .
C11 C12 H12 119.6 . .
C14 C13 C10 109.5(2) . .
C14 C13 C16 110.5(2) . .
C10 C13 C16 109.7(2) . .
C14 C13 C15 108.1(3) . .
C10 C13 C15 111.4(2) . .
C16 C13 C15 107.6(2) . .
C13 C14 H14A 109.5 . .
C13 C14 H14B 109.5 . .
H14A C14 H14B 109.5 . .
C13 C14 H14C 109.5 . .
H14A C14 H14C 109.5 . .
H14B C14 H14C 109.5 . .
C13 C15 H15A 109.5 . .
C13 C15 H15B 109.5 . .
H15A C15 H15B 109.5 . .
C13 C15 H15C 109.5 . .
H15A C15 H15C 109.5 . .
H15B C15 H15C 109.5 . .
C17 C16 C18 117.2(2) . .
C17 C16 C13 123.1(2) . .
C18 C16 C13 119.7(2) . .
C16 C17 C18 121.6(2) . 3_566
C16 C17 H17 119.2 . .
C18 C17 H17 119.2 3_566 .
C17 C18 C16 121.2(2) 3_566 .
C17 C18 H18 119.4 3_566 .
C16 C18 H18 119.4 . .
C1 N1 C5 118.4(2) . .
C1 N1 Zn1 129.42(19) . .
C5 N1 Zn1 111.96(17) . .
C6 N2 C7 122.6(2) . .
C6 N2 Zn1 111.86(17) . .
C7 N2 Zn1 125.17(16) . .
N1 Zn1 N2 80.25(9) . .
N1 Zn1 Cl1 117.24(8) . .
N2 Zn1 Cl1 116.21(7) . .
N1 Zn1 Cl2 108.27(8) . .
N2 Zn1 Cl2 106.99(7) . .
Cl1 Zn1 Cl2 120.62(5) . .

loop_
_geom_bond_atom_site_label_1
_geom_bond_atom_site_label_2
_geom_bond_distance
_geom_bond_site_symmetry_2
C1 N1 1.316(3) .
C1 C2 1.378(4) .
C1 H1 0.9300 .
C2 C3 1.343(5) .
C2 H2 0.9300 .
C3 C4 1.396(4) .
C3 H3 0.9300 .
C4 C5 1.372(4) .
C4 H4 0.9300 .
C5 N1 1.350(3) .
C5 C6 1.460(4) .
C6 N2 1.280(3) .
C6 H6 0.9300 .
C7 C12 1.367(4) .
C7 C8 1.389(4) .
C7 N2 1.421(3) .
C8 C9 1.378(4) .
C8 H8 0.9300 .
C9 C10 1.389(4) .
C9 H9 0.9300 .
C10 C11 1.386(4) .
C10 C13 1.528(3) .
C11 C12 1.379(4) .
C11 H11 0.9300 .
C12 H12 0.9300 .
C13 C14 1.527(4) .
C13 C16 1.534(3) .
C13 C15 1.537(4) .
C14 H14A 0.9600 .
C14 H14B 0.9600 .
C14 H14C 0.9600 .
C15 H15A 0.9600 .
C15 H15B 0.9600 .
C15 H15C 0.9600 .
C16 C17 1.381(3) .
C16 C18 1.388(3) .
C17 C18 1.387(4) 3_566
C17 H17 0.9300 .
C18 C17 1.387(4) 3_566
C18 H18 0.9300 .
N1 Zn1 2.073(2) .
N2 Zn1 2.088(2) .
Cl1 Zn1 2.175(1) .
Cl2 Zn1 2.195(1) .

loop_
_geom_hbond_atom_site_label_D
_geom_hbond_atom_site_label_H
_geom_hbond_atom_site_label_A
_geom_hbond_distance_DH
_geom_hbond_distance_HA
_geom_hbond_distance_DA
_geom_hbond_angle_DHA
_geom_hbond_site_symmetry_A
C3 H3 Cl2 0.93 2.82 3.529(4) 134.2 4_665
C2 H2 Cl1 0.93 2.93 3.640(4) 134.0 3_756

loop_
_geom_torsion_atom_site_label_1
_geom_torsion_atom_site_label_2
_geom_torsion_atom_site_label_3
_geom_torsion_atom_site_label_4
_geom_torsion
_geom_torsion_site_symmetry_1
_geom_torsion_site_symmetry_2
_geom_torsion_site_symmetry_3
_geom_torsion_site_symmetry_4
N1 C1 C2 C3 -0.7(6) . . . .
C1 C2 C3 C4 0.1(6) . . . .
C2 C3 C4 C5 -0.2(5) . . . .
C3 C4 C5 N1 0.8(4) . . . .
C3 C4 C5 C6 -179.6(3) . . . .
N1 C5 C6 N2 1.2(4) . . . .
C4 C5 C6 N2 -178.4(3) . . . .
C12 C7 C8 C9 2.0(4) . . . .
N2 C7 C8 C9 -175.8(3) . . . .
C7 C8 C9 C10 -2.6(4) . . . .
C8 C9 C10 C11 0.8(4) . . . .
C8 C9 C10 C13 -177.8(3) . . . .
C9 C10 C11 C12 1.5(4) . . . .
C13 C10 C11 C12 -179.9(2) . . . .
C8 C7 C12 C11 0.2(4) . . . .
N2 C7 C12 C11 178.2(2) . . . .
C10 C11 C12 C7 -2.1(4) . . . .
C11 C10 C13 C14 132.1(3) . . . .
C9 C10 C13 C14 -49.3(3) . . . .
C11 C10 C13 C16 -106.4(3) . . . .
C9 C10 C13 C16 72.1(3) . . . .
C11 C10 C13 C15 12.6(4) . . . .
C9 C10 C13 C15 -168.9(3) . . . .
C14 C13 C16 C17 133.6(3) . . . .
C10 C13 C16 C17 12.8(3) . . . .
C15 C13 C16 C17 -108.5(3) . . . .
C14 C13 C16 C18 -49.1(3) . . . .
C10 C13 C16 C18 -169.9(2) . . . .
C15 C13 C16 C18 68.8(3) . . . .
C18 C16 C17 C18 -0.5(4) . . . 3_566
C13 C16 C17 C18 176.9(2) . . . 3_566
C17 C16 C18 C17 0.5(4) . . . 3_566
C13 C16 C18 C17 -177.0(2) . . . 3_566
C2 C1 N1 C5 1.3(5) . . . .
C2 C1 N1 Zn1 -172.7(3) . . . .
C4 C5 N1 C1 -1.3(4) . . . .
C6 C5 N1 C1 179.0(3) . . . .
C4 C5 N1 Zn1 173.6(2) . . . .
C6 C5 N1 Zn1 -6.0(3) . . . .
C5 C6 N2 C7 177.7(2) . . . .
C5 C6 N2 Zn1 4.2(3) . . . .
C12 C7 N2 C6 153.5(3) . . . .
C8 C7 N2 C6 -28.6(4) . . . .
C12 C7 N2 Zn1 -33.9(3) . . . .
C8 C7 N2 Zn1 144.0(2) . . . .
C1 N1 Zn1 N2 -179.5(3) . . . .
C5 N1 Zn1 N2 6.26(19) . . . .
C1 N1 Zn1 Cl1 -64.9(3) . . . .
C5 N1 Zn1 Cl1 120.81(18) . . . .
C1 N1 Zn1 Cl2 75.7(3) . . . .
C5 N1 Zn1 Cl2 -98.54(19) . . . .
C6 N2 Zn1 N1 -5.64(19) . . . .
C7 N2 Zn1 N1 -178.9(2) . . . .
C6 N2 Zn1 Cl1 -121.30(19) . . . .
C7 N2 Zn1 Cl1 65.4(2) . . . .
C6 N2 Zn1 Cl2 100.64(19) . . . .
C7 N2 Zn1 Cl2 -72.7(2) . . . .
